data_7210848
loop_
_publ_author_name
'Chen, Zhen'
'Zhang, Liangliang'
'Liu, Fuling'
'Wang, Rangming'
'Sun, Daofeng'

_publ_section_title
;
 Anion-controlled formation of two silver lamella frameworks based on in
 situ ligand reaction
;
_journal_issue 44
_journal_name_full CrystEngComm
_journal_page_first 8877
_journal_paper_doi 10.1039/c3ce40809d
_journal_volume 15
_journal_year 2013
_chemical_formula_sum 'C10 H8 Ag3 Cl N2 O4 S2'
_chemical_formula_weight 643.36
_chemical_name_systematic
; 
 ? 
;
_space_group_IT_number 15
_symmetry_cell_setting monoclinic
_symmetry_space_group_name_Hall '-C 2yc'
_symmetry_space_group_name_H-M 'C 1 2/c 1'
_atom_sites_solution_hydrogens geom
_atom_sites_solution_primary direct
_atom_sites_solution_secondary difmap
_audit_creation_method SHELXL-97
_cell_angle_alpha 90.00
_cell_angle_beta 116.631(3)
_cell_angle_gamma 90.00
_cell_formula_units_Z 4
_cell_length_a 10.0593(19)
_cell_length_b 23.506(5)
_cell_length_c 7.2278(14)
_cell_measurement_temperature 293(2)
_cell_volume 1527.7(5)
_computing_cell_refinement 'APEX2 (Bruker,2005)'
_computing_data_collection 'APEX2 (Bruker,2005)'
_computing_data_reduction 'SAINT (Bruker, 2005)'
_computing_molecular_graphics 'DIAMOND (Brandenburg, 2008)'
_computing_publication_material 'publCIF (Westrip, 2010)'
_computing_structure_refinement 'SHELXL-97 (Sheldrick, 1997)'
_computing_structure_solution 'SHELXS-97 (Sheldrick, 1990)'
_diffrn_ambient_temperature 293(2)
_diffrn_measured_fraction_theta_full 0.976
_diffrn_measured_fraction_theta_max 0.976
_diffrn_radiation_monochromator graphite
_diffrn_radiation_source 'fine-focus sealed tube'
_diffrn_radiation_type MoK\a
_diffrn_radiation_wavelength 0.71073
_diffrn_reflns_av_R_equivalents 0.0318
_diffrn_reflns_av_sigmaI/netI 0.0379
_diffrn_reflns_limit_h_max 11
_diffrn_reflns_limit_h_min -12
_diffrn_reflns_limit_k_max 30
_diffrn_reflns_limit_k_min -29
_diffrn_reflns_limit_l_max 8
_diffrn_reflns_limit_l_min -8
_diffrn_reflns_number 4350
_diffrn_reflns_theta_full 27.37
_diffrn_reflns_theta_max 27.37
_diffrn_reflns_theta_min 2.43
_exptl_absorpt_coefficient_mu 4.271
_exptl_absorpt_correction_T_max 0.6747
_exptl_absorpt_correction_T_min 0.5667
_exptl_absorpt_correction_type multi-scan
_exptl_absorpt_process_details SADABS
_exptl_crystal_colour gray
_exptl_crystal_density_diffrn 2.797
_exptl_crystal_density_method 'not measured'
_exptl_crystal_description rod-like
_exptl_crystal_F_000 1216
_exptl_crystal_size_max 0.15
_exptl_crystal_size_mid 0.11
_exptl_crystal_size_min 0.10
_refine_diff_density_max 1.085
_refine_diff_density_min -0.476
_refine_diff_density_rms 0.108
_refine_ls_extinction_method none
_refine_ls_goodness_of_fit_ref 1.033
_refine_ls_hydrogen_treatment mixed
_refine_ls_matrix_type full
_refine_ls_number_parameters 101
_refine_ls_number_reflns 1697
_refine_ls_number_restraints 0
_refine_ls_restrained_S_all 1.033
_refine_ls_R_factor_all 0.0396
_refine_ls_R_factor_gt 0.0296
_refine_ls_shift/su_max 0.001
_refine_ls_shift/su_mean 0.000
_refine_ls_structure_factor_coef Fsqd
_refine_ls_weighting_details 'calc w=1/[\s^2^(Fo^2^)+(0.0343P)^2^+1.5287P] where P=(Fo^2^+2Fc^2^)/3'
_refine_ls_weighting_scheme calc
_refine_ls_wR_factor_gt 0.0722
_refine_ls_wR_factor_ref 0.0782
_reflns_number_gt 1379
_reflns_number_total 1697
_reflns_threshold_expression >2sigma(I)
_cod_data_source_file c3ce40809d.txt
_cod_data_source_block test
_cod_depositor_comments
;
The following automatic conversions were performed:

'_symmetry_cell_setting' value 'Monoclinic' changed to 'monoclinic'
according to /home/saulius/struct/CIF-dictionaries/cif_core.dic
dictionary named 'cif_core.dic' version 2.4.2 from 2011-04-26.

Automatic conversion script
Id: cif_fix_values 1891 2012-01-12 08:04:46Z andrius 
;
_cod_original_sg_symbol_H-M 'C2/c  '
_cod_database_code 7210848

loop_
_symmetry_equiv_pos_as_xyz
'x, y, z'
'-x, y, -z+1/2'
'x+1/2, y+1/2, z'
'-x+1/2, y+1/2, -z+1/2'
'-x, -y, -z'
'x, -y, z-1/2'
'-x+1/2, -y+1/2, -z'
'x+1/2, -y+1/2, z-1/2'

loop_
_atom_site_label
_atom_site_type_symbol
_atom_site_fract_x
_atom_site_fract_y
_atom_site_fract_z
_atom_site_U_iso_or_equiv
_atom_site_adp_type
_atom_site_occupancy
_atom_site_symmetry_multiplicity
_atom_site_calc_flag
_atom_site_refinement_flags
Ag1 Ag 0.37146(4) 0.466625(14) 0.34763(5) 0.04704(14) Uani 1 1 d .
Ag2 Ag 0.0000 0.54882(2) 0.2500 0.05441(18) Uani 1 2 d S
Cl1 Cl 0.0000 0.38745(6) 0.2500 0.0393(3) Uani 1 2 d S
S2 S 0.26465(10) 0.54722(4) 0.45159(15) 0.0337(2) Uani 1 1 d .
N4 N 0.5049(3) 0.38701(13) 0.4815(5) 0.0332(7) Uani 1 1 d .
C1 C 0.6535(4) 0.38707(15) 0.5605(5) 0.0297(8) Uani 1 1 d .
C2 C 0.4348(5) 0.33647(18) 0.4687(6) 0.0423(10) Uani 1 1 d .
H2 H 0.3317 0.3362 0.4143 0.051 Uiso 1 1 calc R
C3 C 0.5103(5) 0.28600(18) 0.5330(6) 0.0446(10) Uani 1 1 d .
H3 H 0.4594 0.2520 0.5193 0.053 Uiso 1 1 calc R
C4 C 0.6644(5) 0.28685(18) 0.6189(6) 0.0446(10) Uani 1 1 d .
H4 H 0.7185 0.2534 0.6667 0.054 Uiso 1 1 calc R
C5 C 0.7366(4) 0.33763(17) 0.6328(6) 0.0406(9) Uani 1 1 d .
H5 H 0.8398 0.3388 0.6899 0.049 Uiso 1 1 calc R
O0AA O -0.0610(5) 0.35289(18) 0.3537(7) 0.0852(12) Uani 1 1 d .
O1AA O 0.1150(5) 0.42196(18) 0.3976(6) 0.0858(13) Uani 1 1 d .

loop_
_atom_site_aniso_label
_atom_site_aniso_U_11
_atom_site_aniso_U_22
_atom_site_aniso_U_33
_atom_site_aniso_U_23
_atom_site_aniso_U_13
_atom_site_aniso_U_12
Ag1 0.0329(2) 0.0341(2) 0.0621(2) -0.00889(14) 0.01053(16) 0.00564(13)
Ag2 0.0232(2) 0.0536(3) 0.0688(4) 0.000 0.0049(2) 0.000
Cl1 0.0329(7) 0.0316(7) 0.0507(8) 0.000 0.0165(6) 0.000
S2 0.0228(5) 0.0287(5) 0.0422(5) -0.0028(4) 0.0080(4) 0.0010(3)
N4 0.0263(16) 0.0293(17) 0.0384(17) -0.0004(13) 0.0096(13) 0.0005(13)
C1 0.0256(18) 0.0316(19) 0.0270(18) -0.0005(14) 0.0074(14) 0.0039(15)
C2 0.030(2) 0.042(2) 0.048(2) 0.0014(18) 0.0102(18) -0.0052(17)
C3 0.049(3) 0.032(2) 0.047(2) 0.0002(18) 0.016(2) -0.0065(19)
C4 0.048(2) 0.032(2) 0.046(2) 0.0090(18) 0.014(2) 0.0104(19)
C5 0.029(2) 0.039(2) 0.045(2) 0.0067(18) 0.0097(17) 0.0087(17)
O0AA 0.065(2) 0.082(3) 0.107(3) 0.031(2) 0.038(2) -0.013(2)
O1AA 0.093(3) 0.082(3) 0.079(3) -0.029(2) 0.036(2) -0.046(3)

loop_
_atom_type_symbol
_atom_type_description
_atom_type_scat_dispersion_real
_atom_type_scat_dispersion_imag
_atom_type_scat_source
C C 0.0033 0.0016 'International Tables Vol C Tables 4.2.6.8 and 6.1.1.4'
Ag Ag -0.8971 1.1015 'International Tables Vol C Tables 4.2.6.8 and 6.1.1.4'
Cl Cl 0.1484 0.1585 'International Tables Vol C Tables 4.2.6.8 and 6.1.1.4'
N N 0.0061 0.0033 'International Tables Vol C Tables 4.2.6.8 and 6.1.1.4'
O O 0.0106 0.0060 'International Tables Vol C Tables 4.2.6.8 and 6.1.1.4'
S S 0.1246 0.1234 'International Tables Vol C Tables 4.2.6.8 and 6.1.1.4'
H H 0.0000 0.0000 'International Tables Vol C Tables 4.2.6.8 and 6.1.1.4'

loop_
_geom_angle_atom_site_label_1
_geom_angle_atom_site_label_2
_geom_angle_atom_site_label_3
_geom_angle
_geom_angle_site_symmetry_1
_geom_angle_site_symmetry_3
N4 Ag1 S2 140.12(8) . .
N4 Ag1 S2 104.04(8) . 6_565
S2 Ag1 S2 114.44(3) . 6_565
N4 Ag1 Ag1 88.13(8) . 5_666
S2 Ag1 Ag1 73.84(3) . 5_666
S2 Ag1 Ag1 132.51(3) 6_565 5_666
S2 Ag2 S2 178.19(5) 2 .
O0AA Cl1 O0AA 110.1(4) . 2
O0AA Cl1 O1AA 109.2(2) . .
O0AA Cl1 O1AA 108.9(3) 2 .
O0AA Cl1 O1AA 108.9(3) . 2
O0AA Cl1 O1AA 109.2(2) 2 2
O1AA Cl1 O1AA 110.6(4) . 2
C1 S2 Ag2 111.78(12) 5_666 .
C1 S2 Ag1 112.38(13) 5_666 .
Ag2 S2 Ag1 110.21(4) . .
C1 S2 Ag1 101.10(12) 5_666 6_566
Ag2 S2 Ag1 118.17(4) . 6_566
Ag1 S2 Ag1 102.70(4) . 6_566
C1 N4 C2 118.3(3) . .
C1 N4 Ag1 121.2(2) . .
C2 N4 Ag1 120.3(3) . .
N4 C1 C5 121.8(4) . .
N4 C1 S2 115.8(3) . 5_666
C5 C1 S2 122.2(3) . 5_666
N4 C2 C3 122.6(4) . .
N4 C2 H2 118.7 . .
C3 C2 H2 118.7 . .
C2 C3 C4 118.5(4) . .
C2 C3 H3 120.8 . .
C4 C3 H3 120.8 . .
C5 C4 C3 119.5(4) . .
C5 C4 H4 120.3 . .
C3 C4 H4 120.3 . .
C4 C5 C1 119.2(4) . .
C4 C5 H5 120.4 . .
C1 C5 H5 120.4 . .

loop_
_geom_bond_atom_site_label_1
_geom_bond_atom_site_label_2
_geom_bond_distance
_geom_bond_site_symmetry_2
Ag1 N4 2.253(3) .
Ag1 S2 2.4559(10) .
Ag1 S2 2.5878(11) 6_565
Ag1 Ag1 2.9824(7) 5_666
Ag2 S2 2.3946(10) 2
Ag2 S2 2.3946(10) .
Cl1 O0AA 1.418(4) .
Cl1 O0AA 1.418(4) 2
Cl1 O1AA 1.424(4) .
Cl1 O1AA 1.424(4) 2
S2 C1 1.771(4) 5_666
S2 Ag1 2.5878(11) 6_566
N4 C1 1.340(5) .
N4 C2 1.363(5) .
C1 C5 1.390(5) .
C1 S2 1.771(4) 5_666
C2 C3 1.373(6) .
C2 H2 0.9300 .
C3 C4 1.388(6) .
C3 H3 0.9300 .
C4 C5 1.377(6) .
C4 H4 0.9300 .
C5 H5 0.9300 .
